data_4020321
loop_
_publ_author_name
'Manuela Schweiger'
'Takuya Yamamoto'
'Peter J. Stang'
'Dieter Bl\"aser'
'Roland Boese'

_journal_name_full 'Journal of Organic Chemistry'
_journal_page_first 4861
_journal_page_last 4864
_journal_paper_doi 10.1021/jo050469i
_journal_volume 70
_journal_year 2005
_chemical_formula_moiety 'C144 H192 Pt6 P12 N12, 2[C S F3 O3], 4[C4 H22 B18 Co], 6[O H], H2 O'
_chemical_formula_sum 'C162 H288 B72 Co4 F6 N12 O13 P12 Pt6 S2'
_chemical_formula_weight 5271.85
_space_group_IT_number 14
_symmetry_cell_setting monoclinic
_symmetry_space_group_name_Hall '-P 2ybc'
_symmetry_space_group_name_H-M 'P 1 21/c 1'
_cell_angle_alpha 90.00
_cell_angle_beta 101.585(3)
_cell_angle_gamma 90.00
_cell_formula_units_Z 4
_cell_length_a 27.979(4)
_cell_length_b 43.908(6)
_cell_length_c 31.316(5)
_cell_measurement_temperature 278(2)
_cell_volume 37688(9)
_diffrn_ambient_temperature 278(2)
_exptl_crystal_density_diffrn 0.929
_cod_original_sg_symbol_H-M 'P 21/c'
_cod_original_formula_sum 'C144 H192 Pt6 P12 N12, 2[C S F3 O3], 4[C4 H22 B18 Co], 6[O H], H2 O'
_cod_database_code 4020321

loop_
_symmetry_equiv_pos_as_xyz
'x, y, z'
'-x, y+1/2, -z+1/2'
'-x, -y, -z'
'x, -y-1/2, z-1/2'

loop_
_atom_site_label
_atom_site_type_symbol
_atom_site_fract_x
_atom_site_fract_y
_atom_site_fract_z
_atom_site_U_iso_or_equiv
_atom_site_adp_type
_atom_site_occupancy
_atom_site_symmetry_multiplicity
_atom_site_calc_flag
_atom_site_refinement_flags
_atom_site_disorder_assembly
_atom_site_disorder_group
Pt1 Pt 0.24812(4) 0.91382(2) -0.49030(3) 0.0760(4) Uani 1 1 d . . .
Pt2 Pt 0.50551(4) 0.65006(3) -0.74748(3) 0.0804(4) Uani 1 1 d . . .
Pt3 Pt 0.24178(5) 0.36194(3) -0.45693(4) 0.1097(5) Uani 1 1 d . . .
Pt4 Pt -0.02842(4) 0.65830(3) -0.22806(4) 0.0923(4) Uani 1 1 d . . .
Pt5 Pt -0.12130(4) 0.61695(2) -0.79537(3) 0.0679(3) Uani 1 1 d . . .
Pt6 Pt 0.61273(4) 0.62572(3) -0.18730(3) 0.0862(4) Uani 1 1 d . . .
P1 P 0.2695(3) 0.94648(17) -0.4340(2) 0.096(3) Uani 1 1 d G . .
C1A C 0.3046(6) 0.9788(3) -0.4430(7) 0.110(4) Uiso 1 1 d G . .
C1B C 0.2265(5) 0.9621(4) -0.4155(6) 0.110(4) Uiso 1 1 d G . .
C1C C 0.3063(6) 0.9291(4) -0.3900(5) 0.110(4) Uiso 1 1 d G . .
P2 P 0.2327(3) 0.95019(15) -0.5425(2) 0.084(2) Uani 1 1 d G . .
C2A C 0.1976(6) 0.9836(3) -0.5267(7) 0.110(4) Uiso 1 1 d G . .
C2B C 0.1917(6) 0.9359(5) -0.5894(5) 0.110(4) Uiso 1 1 d G . .
C2C C 0.2859(4) 0.9646(4) -0.5557(6) 0.110(4) Uiso 1 1 d G . .
P3 P 0.4978(3) 0.6756(2) -0.8112(2) 0.110(3) Uani 1 1 d G . .
C3A C 0.4310(4) 0.6667(6) -0.8437(8) 0.150(5) Uiso 1 1 d G . .
C3B C 0.5317(7) 0.6621(5) -0.8475(7) 0.150(5) Uiso 1 1 d G . .
C3C C 0.5133(8) 0.7135(2) -0.8069(8) 0.150(5) Uiso 1 1 d G . .
P4 P 0.5837(3) 0.6368(2) -0.7443(3) 0.111(3) Uani 1 1 d G . .
C4A C 0.6285(8) 0.6673(4) -0.7470(8) 0.150(5) Uiso 1 1 d G . .
C4B C 0.6130(10) 0.6195(5) -0.6922(4) 0.150(5) Uiso 1 1 d G . .
C4C C 0.5967(9) 0.6089(4) -0.7803(6) 0.150(5) Uiso 1 1 d G . .
P5 P 0.1748(4) 0.3325(3) -0.4649(3) 0.155(4) Uiso 1 1 d G . .
C5A C 0.1574(10) 0.3179(6) -0.4204(5) 0.173(6) Uiso 1 1 d G . .
C5B C 0.1272(8) 0.3512(6) -0.4984(7) 0.173(6) Uiso 1 1 d G . .
C5C C 0.1718(12) 0.2978(4) -0.4977(7) 0.173(6) Uiso 1 1 d G . .
P6 P 0.2979(3) 0.32275(19) -0.4473(3) 0.124(3) Uani 1 1 d G . .
C6A C 0.3612(5) 0.3329(7) -0.4224(8) 0.173(6) Uiso 1 1 d G . .
C6B C 0.3074(10) 0.3021(6) -0.4935(6) 0.173(6) Uiso 1 1 d G . .
C6C C 0.2897(11) 0.2940(5) -0.4035(7) 0.173(6) Uiso 1 1 d G . .
P7 P -0.0948(4) 0.6358(2) -0.2120(4) 0.161(5) Uani 1 1 d G . .
C7A C -0.1057(13) 0.6009(5) -0.2446(9) 0.227(8) Uiso 1 1 d G . .
C7B C -0.0796(15) 0.6168(7) -0.1520(6) 0.227(8) Uiso 1 1 d G . .
C7C C -0.1447(9) 0.6592(7) -0.2005(10) 0.227(8) Uiso 1 1 d G . .
P8 P -0.0108(3) 0.6857(2) -0.1659(2) 0.108(3) Uani 1 1 d G . .
C8A C 0.0208(11) 0.7240(4) -0.1754(12) 0.227(8) Uiso 1 1 d G . .
C8B C 0.0376(8) 0.6680(7) -0.1261(8) 0.227(8) Uiso 1 1 d G . .
C8C C -0.0662(8) 0.6998(7) -0.1447(11) 0.227(8) Uiso 1 1 d G . .
P9 P -0.1460(3) 0.64333(17) -0.85795(19) 0.092(2) Uani 1 1 d G . .
C9A C -0.1903(5) 0.6717(4) -0.8528(7) 0.105(4) Uiso 1 1 d G . .
C9B C -0.1718(7) 0.6189(4) -0.9067(5) 0.105(4) Uiso 1 1 d G . .
C9C C -0.0952(5) 0.6637(4) -0.8771(6) 0.105(4) Uiso 1 1 d G . .
P10 P -0.1868(3) 0.58540(17) -0.8056(2) 0.086(2) Uani 1 1 d G . .
C10A C -0.2468(5) 0.6034(4) -0.8235(6) 0.105(4) Uiso 1 1 d G . .
C10B C -0.1936(8) 0.5666(4) -0.7542(4) 0.105(4) Uiso 1 1 d G . .
C10C C -0.1830(8) 0.5542(3) -0.8406(5) 0.105(4) Uiso 1 1 d G . .
P11 P 0.6852(3) 0.6002(2) -0.1788(3) 0.112(3) Uani 1 1 d G . .
C11A C 0.6885(9) 0.5674(4) -0.1447(6) 0.129(5) Uiso 1 1 d G . .
C11B C 0.7406(6) 0.6226(5) -0.1623(7) 0.129(5) Uiso 1 1 d G . .
C11C C 0.7003(9) 0.5854(5) -0.2227(5) 0.129(5) Uiso 1 1 d G . .
P12 P 0.6324(3) 0.65258(18) -0.1240(2) 0.101(3) Uani 1 1 d G . .
C12A C 0.5784(5) 0.6635(5) -0.1027(7) 0.129(5) Uiso 1 1 d G . .
C12B C 0.6701(7) 0.6842(4) -0.1275(7) 0.129(5) Uiso 1 1 d G . .
C12C C 0.6646(7) 0.6327(5) -0.0752(5) 0.129(5) Uiso 1 1 d G . .
C1 C 0.23334(12) 0.72416(8) -0.70239(9) 0.077(7) Uiso 1 1 d G . .
C2 C 0.18942(12) 0.70797(8) -0.71790(8) 0.086(8) Uiso 1 1 d G . .
C3 C 0.14649(12) 0.71799(8) -0.70827(8) 0.082(8) Uiso 1 1 d G . .
C4 C 0.14617(12) 0.74181(7) -0.68057(9) 0.079(7) Uiso 1 1 d G . .
C5 C 0.19096(12) 0.75847(7) -0.66524(9) 0.075(7) Uiso 1 1 d G . .
C6 C 0.23053(12) 0.74976(7) -0.67604(9) 0.079(7) Uiso 1 1 d G . .
C11 C 0.28418(13) 0.71580(8) -0.71111(9) 0.091(8) Uiso 1 1 d G . .
C12 C 0.29132(13) 0.68913(9) -0.73123(8) 0.091(8) Uiso 1 1 d G . .
C13 C 0.34187(13) 0.68146(9) -0.73433(9) 0.090(8) Uiso 1 1 d G . .
C14 C 0.38183(13) 0.70018(9) -0.72009(10) 0.107(9) Uiso 1 1 d G . .
C15 C 0.43218(13) 0.69081(10) -0.72188(11) 0.088(8) Uiso 1 1 d G . .
N16 N 0.43432(14) 0.66367(10) -0.74342(11) 0.083(6) Uiso 1 1 d G . .
C17 C 0.39372(14) 0.64489(10) -0.76014(10) 0.092(8) Uiso 1 1 d G . .
C18 C 0.34692(14) 0.65577(9) -0.75570(9) 0.108(9) Uiso 1 1 d G . .
C21 C 0.10483(12) 0.69692(8) -0.72874(8) 0.091(8) Uiso 1 1 d G . .
C22 C 0.06211(12) 0.70526(8) -0.72229(9) 0.113(10) Uiso 1 1 d G . .
C23 C 0.01731(12) 0.68314(9) -0.74466(9) 0.122(11) Uiso 1 1 d G . .
C24 C 0.02509(12) 0.65452(9) -0.76370(9) 0.105(9) Uiso 1 1 d G . .
C25 C -0.01850(13) 0.63621(10) -0.78283(9) 0.084(8) Uiso 1 1 d G . .
N26 N -0.05831(12) 0.64646(10) -0.77785(10) 0.079(6) Uiso 1 1 d G . .
C27 C -0.06626(12) 0.66962(10) -0.75420(11) 0.105(9) Uiso 1 1 d G . .
C28 C -0.02722(12) 0.68955(9) -0.74478(10) 0.176(15) Uiso 1 1 d G . .
C31 C 0.18578(13) 0.78426(7) -0.63717(10) 0.080(7) Uiso 1 1 d G . .
C32 C 0.22203(13) 0.80654(7) -0.63076(11) 0.091(8) Uiso 1 1 d G . .
C33 C 0.22430(14) 0.83274(6) -0.59922(12) 0.098(9) Uiso 1 1 d G . .
C34 C 0.18631(14) 0.84114(6) -0.57634(12) 0.094(8) Uiso 1 1 d G . .
C35 C 0.19541(15) 0.86486(6) -0.54568(13) 0.082(8) Uiso 1 1 d G . .
N36 N 0.23596(16) 0.87971(6) -0.53827(14) 0.070(5) Uiso 1 1 d G . .
C37 C 0.26798(16) 0.87335(6) -0.55900(14) 0.076(7) Uiso 1 1 d G . .
C38 C 0.26757(15) 0.85015(6) -0.59117(13) 0.088(8) Uiso 1 1 d G . .
C41 C 0.49041(10) 0.54696(8) -0.44073(11) 0.090(8) Uiso 1 1 d G . .
C42 C 0.46505(11) 0.52082(8) -0.43778(12) 0.079(7) Uiso 1 1 d G . .
C43 C 0.44218(12) 0.50821(7) -0.47645(12) 0.087(8) Uiso 1 1 d G . .
C44 C 0.44362(12) 0.52145(8) -0.51837(11) 0.099(9) Uiso 1 1 d G . .
C45 C 0.47531(11) 0.54876(8) -0.51614(11) 0.086(8) Uiso 1 1 d G . .
C46 C 0.49840(10) 0.56115(8) -0.47845(11) 0.074(7) Uiso 1 1 d G . .
C51 C 0.52086(10) 0.56302(9) -0.40096(12) 0.102(9) Uiso 1 1 d G . .
C52 C 0.52104(11) 0.55287(9) -0.36039(12) 0.112(10) Uiso 1 1 d G . .
C53 C 0.54624(11) 0.57167(9) -0.31993(12) 0.111(10) Uiso 1 1 d G . .
C54 C 0.56475(10) 0.60004(10) -0.32376(12) 0.118(10) Uiso 1 1 d G . .
C55 C 0.58264(11) 0.61448(10) -0.28351(12) 0.119(11) Uiso 1 1 d G . .
N56 N 0.58742(11) 0.60118(11) -0.24441(12) 0.083(6) Uiso 1 1 d G . .
C57 C 0.56890(12) 0.57440(10) -0.24133(12) 0.100(9) Uiso 1 1 d G . .
C58 C 0.54722(12) 0.55642(10) -0.28193(12) 0.110(10) Uiso 1 1 d G . .
C61 C 0.41013(13) 0.48301(7) -0.48370(12) 0.096(9) Uiso 1 1 d G . .
C62 C 0.40183(13) 0.46771(7) -0.44625(12) 0.100(9) Uiso 1 1 d G . .
C63 C 0.36790(15) 0.43904(7) -0.44821(13) 0.093(8) Uiso 1 1 d G . .
C64 C 0.35212(15) 0.42884(7) -0.41063(13) 0.101(9) Uiso 1 1 d G . .
C65 C 0.32098(16) 0.40664(6) -0.41190(14) 0.094(8) Uiso 1 1 d G . .
N66 N 0.30068(17) 0.39299(6) -0.45167(15) 0.094(7) Uiso 1 1 d G . .
C67 C 0.31671(16) 0.39995(6) -0.48886(14) 0.106(9) Uiso 1 1 d G . .
C68 C 0.35294(15) 0.42501(6) -0.48863(14) 0.116(10) Uiso 1 1 d G . .
C71 C 0.48160(11) 0.56105(8) -0.55932(11) 0.088(8) Uiso 1 1 d G . .
C72 C 0.49905(10) 0.58779(9) -0.56242(11) 0.102(9) Uiso 1 1 d G . .
C73 C 0.49833(11) 0.59954(9) -0.60962(12) 0.097(9) Uiso 1 1 d G . .
C74 C 0.48907(12) 0.58260(10) -0.65029(12) 0.092(8) Uiso 1 1 d G . .
C75 C 0.49137(13) 0.59896(10) -0.69004(12) 0.080(7) Uiso 1 1 d G . .
N76 N 0.50527(13) 0.62775(10) -0.68961(12) 0.062(5) Uiso 1 1 d G . .
C77 C 0.51557(12) 0.64454(10) -0.65268(12) 0.086(8) Uiso 1 1 d G . .
C78 C 0.51239(11) 0.63267(9) -0.61072(12) 0.099(9) Uiso 1 1 d G . .
C81 C 0.00208(10) 0.55786(8) -0.52949(11) 0.108(9) Uiso 1 1 d G . .
C82 C 0.03345(11) 0.53337(7) -0.53265(11) 0.105(9) Uiso 1 1 d G . .
C83 C 0.05645(11) 0.52102(7) -0.48804(11) 0.119(10) Uiso 1 1 d G . .
C84 C 0.03902(11) 0.53397(8) -0.45143(11) 0.088(8) Uiso 1 1 d G . .
C85 C 0.00734(11) 0.55759(8) -0.45476(11) 0.093(8) Uiso 1 1 d G . .
C86 C -0.01156(10) 0.56905(8) -0.49545(11) 0.110(10) Uiso 1 1 d G . .
C91 C -0.02440(10) 0.57200(8) -0.57498(11) 0.088(8) Uiso 1 1 d G . .
C92 C -0.02383(11) 0.55716(8) -0.61253(11) 0.105(9) Uiso 1 1 d G . .
C93 C -0.05039(11) 0.57180(9) -0.65695(11) 0.081(8) Uiso 1 1 d G . .
C94 C -0.07841(10) 0.59755(9) -0.65997(11) 0.080(7) Uiso 1 1 d G . .
C95 C -0.10186(11) 0.60806(10) -0.69919(12) 0.058(6) Uiso 1 1 d G . .
N96 N -0.09178(12) 0.59584(10) -0.73470(11) 0.059(5) Uiso 1 1 d G . .
C97 C -0.06519(12) 0.57378(10) -0.73705(11) 0.097(9) Uiso 1 1 d G . .
C98 C -0.04183(12) 0.55787(9) -0.69254(11) 0.104(9) Uiso 1 1 d G . .
C101 C 0.08567(12) 0.49377(7) -0.49585(11) 0.149(13) Uiso 1 1 d G . .
C102 C 0.10172(13) 0.48479(7) -0.46293(12) 0.205(18) Uiso 1 1 d G . .
C103 C 0.14400(14) 0.45137(6) -0.46216(12) 0.198(18) Uiso 1 1 d G . .
C104 C 0.15259(14) 0.44398(6) -0.49908(13) 0.127(11) Uiso 1 1 d G . .
C105 C 0.17860(16) 0.41591(6) -0.50093(14) 0.166(15) Uiso 1 1 d G . .
N106 N 0.19633(16) 0.40119(6) -0.45962(14) 0.143(10) Uiso 1 1 d G . .
C107 C 0.18683(16) 0.40995(6) -0.42447(14) 0.149(13) Uiso 1 1 d G . .
C108 C 0.16272(15) 0.43709(7) -0.41544(13) 0.191(17) Uiso 1 1 d G . .
C111 C -0.00174(11) 0.56851(8) -0.41485(11) 0.100(9) Uiso 1 1 d G . .
C112 C -0.02661(10) 0.59518(9) -0.40957(12) 0.110(10) Uiso 1 1 d G . .
C113 C -0.03003(11) 0.60871(9) -0.36647(12) 0.096(9) Uiso 1 1 d G . .
C114 C -0.01343(12) 0.59203(10) -0.32656(12) 0.085(8) Uiso 1 1 d G . .
C115 C -0.01365(13) 0.60697(10) -0.28980(12) 0.088(8) Uiso 1 1 d G . .
N116 N -0.03407(13) 0.63588(11) -0.28477(12) 0.098(7) Uiso 1 1 d G . .
C117 C -0.05531(12) 0.65270(10) -0.32365(12) 0.129(11) Uiso 1 1 d G . .
C118 C -0.04938(11) 0.63638(10) -0.36483(12) 0.116(10) Uiso 1 1 d G . .
C121 C 0.28876(12) 0.75592(7) -0.31745(9) 0.093(8) Uiso 1 1 d G . .
C122 C 0.33560(12) 0.74349(8) -0.29953(9) 0.080(7) Uiso 1 1 d G . .
C123 C 0.33607(12) 0.71911(8) -0.27175(8) 0.084(8) Uiso 1 1 d G . .
C124 C 0.29437(13) 0.70537(8) -0.26368(8) 0.079(7) Uiso 1 1 d G . .
C125 C 0.24916(13) 0.71863(8) -0.28183(8) 0.075(7) Uiso 1 1 d G . .
C126 C 0.24365(13) 0.74504(7) -0.30879(9) 0.074(7) Uiso 1 1 d G . .
C131 C 0.28694(13) 0.78460(7) -0.34691(10) 0.111(10) Uiso 1 1 d G . .
C132 C 0.24657(13) 0.80062(7) -0.35179(11) 0.190(17) Uiso 1 1 d G . .
C133 C 0.25778(14) 0.83209(6) -0.39063(12) 0.122(11) Uiso 1 1 d G . .
C134 C 0.21566(15) 0.84841(6) -0.39498(13) 0.140(12) Uiso 1 1 d G . .
C135 C 0.21742(16) 0.87470(6) -0.42904(14) 0.114(10) Uiso 1 1 d G . .
N136 N 0.25726(16) 0.87512(6) -0.44573(14) 0.085(6) Uiso 1 1 d G . .
C137 C 0.29850(15) 0.85879(6) -0.44705(13) 0.110(10) Uiso 1 1 d G . .
C138 C 0.30113(14) 0.83196(6) -0.40956(12) 0.135(12) Uiso 1 1 d G . .
C141 C 0.38997(12) 0.71129(8) -0.25967(9) 0.166(14) Uiso 1 1 d G . .
C142 C 0.39063(12) 0.68874(9) -0.24848(8) 0.167(14) Uiso 1 1 d G . .
C143 C 0.45677(12) 0.67216(9) -0.22769(9) 0.143(12) Uiso 1 1 d G . .
C144 C 0.49233(12) 0.69138(10) -0.23079(10) 0.110(10) Uiso 1 1 d G . .
C145 C 0.54274(12) 0.67663(10) -0.21801(11) 0.105(9) Uiso 1 1 d G . .
N146 N 0.54434(12) 0.64791(10) -0.20529(10) 0.097(7) Uiso 1 1 d G . .
C147 C 0.50351(13) 0.63140(10) -0.19917(10) 0.115(10) Uiso 1 1 d G . .
C148 C 0.45801(12) 0.64678(10) -0.21669(9) 0.136(12) Uiso 1 1 d G . .
C151 C 0.20660(13) 0.70418(8) -0.26807(8) 0.083(8) Uiso 1 1 d G . .
C152 C 0.16344(13) 0.71561(8) -0.27894(9) 0.099(9) Uiso 1 1 d G . .
C153 C 0.11778(13) 0.70098(9) -0.26657(9) 0.080(7) Uiso 1 1 d G . .
C154 C 0.12107(14) 0.67464(9) -0.24273(9) 0.091(8) Uiso 1 1 d G . .
C155 C 0.07588(14) 0.66076(10) -0.23272(10) 0.100(9) Uiso 1 1 d G . .
N156 N 0.03426(14) 0.67551(10) -0.24376(11) 0.083(6) Uiso 1 1 d G . .
C157 C 0.02895(14) 0.70401(10) -0.26686(11) 0.094(8) Uiso 1 1 d G . .
C158 C 0.07412(13) 0.71641(9) -0.27862(10) 0.085(8) Uiso 1 1 d G . .
Co1 Co 0.21816(12) 0.56546(7) -0.25388(9) 0.0692(10) Uani 1 1 d G . .
B0 B 0.3364(2) 0.6034(2) -0.1948(3) 0.117(13) Uiso 1 1 d G . .
B1 B 0.33406(15) 0.5821(2) -0.2351(3) 0.094(3) Uiso 1 1 d G . .
B2 B 0.3087(3) 0.6158(2) -0.2473(3) 0.094(3) Uiso 1 1 d G . .
B3 B 0.2773(3) 0.62451(16) -0.2022(3) 0.094(3) Uiso 1 1 d G . .
B4 B 0.2871(3) 0.5914(2) -0.16561(18) 0.094(3) Uiso 1 1 d G . .
B5 B 0.3280(2) 0.5622(2) -0.1890(3) 0.094(3) Uiso 1 1 d G . .
B6 B 0.2611(2) 0.55937(18) -0.19071(14) 0.094(3) Uiso 1 1 d G . .
B7 B 0.2330(3) 0.59470(18) -0.19737(19) 0.094(3) Uiso 1 1 d G . .
B8 B 0.2418(3) 0.61105(8) -0.2525(3) 0.094(3) Uiso 1 1 d G . .
B10 B 0.0977(2) 0.5260(2) -0.3135(3) 0.116(12) Uiso 1 1 d G . .
B11 B 0.1269(3) 0.5114(2) -0.2637(3) 0.094(3) Uiso 1 1 d G . .
B12 B 0.1531(3) 0.50653(17) -0.3077(3) 0.094(3) Uiso 1 1 d G . .
B13 B 0.1524(3) 0.5384(3) -0.34424(18) 0.094(3) Uiso 1 1 d G . .
B14 B 0.1129(2) 0.5647(2) -0.3180(3) 0.094(3) Uiso 1 1 d G . .
B15 B 0.09695(15) 0.5498(3) -0.2698(3) 0.094(3) Uiso 1 1 d G . .
B16 B 0.1573(2) 0.5477(2) -0.2323(2) 0.094(3) Uiso 1 1 d G . .
B17 B 0.1919(3) 0.52008(9) -0.2574(3) 0.094(3) Uiso 1 1 d G . .
B18 B 0.2019(2) 0.53712(17) -0.30670(19) 0.094(3) Uiso 1 1 d G . .
C001 C 0.2780(2) 0.58288(19) -0.27127(19) 0.112(5) Uiso 1 1 d G . .
C002 C 0.29068(13) 0.55554(16) -0.2372(3) 0.112(5) Uiso 1 1 d G . .
C003 C 0.1768(2) 0.57037(18) -0.31514(13) 0.112(5) Uiso 1 1 d G . .
C004 C 0.14145(15) 0.58178(17) -0.2686(3) 0.112(5) Uiso 1 1 d G . .
Co2 Co 0.48503(13) 0.57401(8) -0.03541(11) 0.0924(12) Uani 1 1 d G . .
B20 B 0.5390(5) 0.5395(3) -0.1389(3) 0.22(3) Uiso 1 1 d G . .
B21 B 0.5379(5) 0.5180(2) -0.0817(4) 0.124(3) Uiso 1 1 d G . .
B22 B 0.4875(5) 0.5209(3) -0.1187(4) 0.124(3) Uiso 1 1 d G . .
B23 B 0.4942(5) 0.5577(3) -0.14188(18) 0.124(3) Uiso 1 1 d G . .
B24 B 0.5507(5) 0.5767(3) -0.1129(4) 0.124(3) Uiso 1 1 d G . .
B25 B 0.5754(3) 0.5477(3) -0.0872(4) 0.124(3) Uiso 1 1 d G . .
B26 B 0.5510(3) 0.5836(2) -0.0601(3) 0.124(3) Uiso 1 1 d G . .
B27 B 0.5462(3) 0.5471(2) -0.0337(3) 0.124(3) Uiso 1 1 d G . .
B28 B 0.4984(4) 0.52882(10) -0.0565(3) 0.124(3) Uiso 1 1 d G . .
B30 B 0.4269(5) 0.6156(3) 0.0537(3) 0.125(13) Uiso 1 1 d G . .
B31 B 0.4352(5) 0.5761(3) 0.0512(3) 0.124(3) Uiso 1 1 d G . .
B32 B 0.3886(3) 0.5947(3) 0.0057(4) 0.124(3) Uiso 1 1 d G . .
B33 B 0.4202(5) 0.6280(2) -0.0007(4) 0.124(3) Uiso 1 1 d G . .
B34 B 0.4718(5) 0.6286(2) 0.0361(4) 0.124(3) Uiso 1 1 d G . .
B35 B 0.4799(5) 0.5950(3) 0.06209(18) 0.124(3) Uiso 1 1 d G . .
B36 B 0.4197(2) 0.5961(2) -0.0370(3) 0.124(3) Uiso 1 1 d G . .
B37 B 0.4237(3) 0.5621(2) -0.0065(3) 0.124(3) Uiso 1 1 d G . .
B38 B 0.4812(4) 0.5674(2) 0.03119(15) 0.124(3) Uiso 1 1 d G . .
C005 C 0.4885(4) 0.5852(2) -0.10260(17) 0.135(6) Uiso 1 1 d G . .
C006 C 0.4618(3) 0.5510(2) -0.0957(2) 0.135(6) Uiso 1 1 d G . .
C007 C 0.5057(3) 0.5984(2) 0.0203(2) 0.135(6) Uiso 1 1 d G . .
C008 C 0.4739(4) 0.62110(9) -0.0210(3) 0.135(6) Uiso 1 1 d G . .
Co3 Co 0.01339(14) 0.56863(8) -0.94580(11) 0.0935(12) Uani 1 1 d G . .
B40 B -0.0513(5) 0.5299(3) -0.8589(3) 0.141(15) Uiso 1 1 d G . .
B41 B -0.0515(5) 0.5688(3) -0.8612(3) 0.122(3) Uiso 1 1 d G . .
B42 B -0.0842(3) 0.5410(3) -0.9088(4) 0.122(3) Uiso 1 1 d G . .
B43 B -0.0515(5) 0.5136(2) -0.9055(4) 0.122(3) Uiso 1 1 d G . .
B44 B -0.0025(5) 0.5127(2) -0.8784(4) 0.122(3) Uiso 1 1 d G . .
B45 B -0.0003(5) 0.5515(3) -0.84043(18) 0.122(3) Uiso 1 1 d G . .
B46 B 0.0073(4) 0.5855(2) -0.8836(2) 0.122(3) Uiso 1 1 d G . .
B47 B -0.0536(2) 0.5752(2) -0.9279(3) 0.122(3) Uiso 1 1 d G . .
B48 B -0.0535(3) 0.5389(3) -0.9494(3) 0.122(3) Uiso 1 1 d G . .
B50 B 0.0704(5) 0.6039(3) -1.0346(3) 0.157(17) Uiso 1 1 d G . .
B51 B 0.0212(5) 0.5836(3) -1.04937(16) 0.122(3) Uiso 1 1 d G . .
B52 B 0.0745(5) 0.5644(3) -1.0287(3) 0.122(3) Uiso 1 1 d G . .
B53 B 0.1042(3) 0.5883(3) -0.9918(4) 0.122(3) Uiso 1 1 d G . .
B54 B 0.0745(5) 0.6199(2) -0.9887(4) 0.122(3) Uiso 1 1 d G . .
B55 B 0.0110(5) 0.6174(3) -1.0272(3) 0.122(3) Uiso 1 1 d G . .
B56 B 0.0724(3) 0.5953(2) -0.9515(3) 0.122(3) Uiso 1 1 d G . .
B57 B 0.0179(4) 0.61250(10) -0.9653(3) 0.122(3) Uiso 1 1 d G . .
B58 B -0.0131(3) 0.5855(3) -1.00720(18) 0.122(3) Uiso 1 1 d G . .
C009 C 0.0010(5) 0.52081(11) -0.9192(3) 0.192(9) Uiso 1 1 d G . .
C010 C 0.0475(3) 0.5467(3) -0.8858(2) 0.192(9) Uiso 1 1 d G . .
C011 C 0.0791(3) 0.5588(2) -0.9731(3) 0.192(9) Uiso 1 1 d G . .
C012 C 0.0274(4) 0.5532(2) -1.0079(2) 0.192(9) Uiso 1 1 d G . .
Co4 Co 0.09213(19) 0.78120(11) -0.02366(14) 0.1403(18) Uani 1 1 d G . .
B60 B 0.2058(5) 0.7375(4) 0.0393(5) 0.156(17) Uiso 1 1 d G . .
B61 B 0.1925(6) 0.7361(5) -0.0255(5) 0.181(8) Uiso 1 1 d G . .
B62 B 0.1575(6) 0.7194(2) 0.0155(6) 0.181(8) Uiso 1 1 d G . .
B63 B 0.1544(6) 0.7404(5) 0.0600(4) 0.181(8) Uiso 1 1 d G . .
B64 B 0.1869(5) 0.7647(4) 0.0582(4) 0.181(8) Uiso 1 1 d G . .
B65 B 0.2100(2) 0.7650(4) 0.0098(6) 0.181(8) Uiso 1 1 d G . .
B66 B 0.1026(4) 0.7427(3) 0.0160(5) 0.181(8) Uiso 1 1 d G . .
B67 B 0.1264(5) 0.7723(4) 0.03867(17) 0.181(8) Uiso 1 1 d G . .
B68 B 0.1577(3) 0.7872(2) 0.0133(5) 0.181(8) Uiso 1 1 d G . .
B70 B -0.0168(5) 0.8271(4) -0.0766(5) 0.25(3) Uiso 1 1 d G . .
B71 B 0.0393(6) 0.8475(2) -0.0578(7) 0.177(7) Uiso 1 1 d G . .
B72 B 0.0333(6) 0.8247(4) -0.1018(4) 0.177(7) Uiso 1 1 d G . .
B73 B -0.0019(6) 0.7929(4) -0.1070(5) 0.177(7) Uiso 1 1 d G . .
B74 B -0.0231(2) 0.7983(4) -0.0517(6) 0.177(7) Uiso 1 1 d G . .
B75 B 0.0052(6) 0.8284(4) -0.0228(5) 0.177(7) Uiso 1 1 d G . .
B76 B 0.0601(5) 0.7883(4) -0.09027(17) 0.177(7) Uiso 1 1 d G . .
B77 B 0.0852(4) 0.8204(2) -0.0593(5) 0.177(7) Uiso 1 1 d G . .
B78 B 0.0624(5) 0.8204(2) -0.0126(4) 0.177(7) Uiso 1 1 d G . .
C013 C 0.0236(3) 0.7677(3) -0.0597(6) 0.254(12) Uiso 1 1 d G . .
C014 C 0.0283(3) 0.7928(4) -0.0105(4) 0.254(12) Uiso 1 1 d G . .
C015 C 0.1616(3) 0.7690(4) -0.0374(4) 0.254(12) Uiso 1 1 d G . .
C016 C 0.1216(5) 0.7391(2) -0.0359(4) 0.254(12) Uiso 1 1 d G . .
S1 S 0.2425(3) 1.13641(17) 0.1891(3) 0.139(3) Uani 1 1 d G . .
O1A O 0.1934(4) 1.1228(3) 0.1699(5) 0.200 Uiso 1 1 d G . .
O1B O 0.2720(5) 1.1234(3) 0.2267(4) 0.200 Uiso 1 1 d G . .
O1C O 0.2682(6) 1.1505(3) 0.1564(4) 0.200 Uiso 1 1 d G . .
C1S C 0.2199(5) 1.1667(2) 0.2110(4) 0.200 Uiso 1 1 d G . .
F1A F 0.2635(7) 1.1842(3) 0.2331(6) 0.300 Uiso 1 1 d G . .
F1B F 0.1918(6) 1.1853(3) 0.1826(6) 0.300 Uiso 1 1 d G . .
F1C F 0.1976(6) 1.1638(4) 0.2385(5) 0.300 Uiso 1 1 d G . .
S2 S 0.5579(5) 0.7658(3) -0.1697(4) 0.109(6) Uani 0.50 1 d PG . .
O2A O 0.5140(8) 0.7579(7) -0.2066(6) 0.200 Uiso 0.50 1 d PG . .
O2B O 0.5927(9) 0.7448(6) -0.1782(7) 0.200 Uiso 0.50 1 d PG . .
O2C O 0.5735(13) 0.8002(3) -0.1679(8) 0.200 Uiso 0.50 1 d PG . .
C2S C 0.5619(10) 0.7577(6) -0.0981(5) 0.200 Uiso 0.50 1 d PG . .
F2A F 0.5264(13) 0.7392(9) -0.0928(8) 0.300 Uiso 0.50 1 d PG . .
F2B F 0.5574(15) 0.7839(8) -0.0785(6) 0.300 Uiso 0.50 1 d PG . .
F2C F 0.6044(12) 0.7453(9) -0.0808(6) 0.300 Uiso 0.50 1 d PG . .
O1W O 0.4452(10) 0.5755(6) -0.8144(9) 0.199(11) Uiso 1 1 d . . .
O2W O -0.1092(8) 0.7612(5) -0.7874(6) 0.137(7) Uiso 1 1 d . . .
O3W O 0.2594(7) 0.9408(5) -0.2352(6) 0.132(7) Uiso 1 1 d . . .
O4W O 0.1605(5) 0.9568(3) -0.2200(4) 0.069(4) Uiso 1 1 d . . .
O5W O 0.2883(5) 0.3187(3) -0.6540(4) 0.063(4) Uiso 1 1 d . . .
O6W O 0.5505(4) 0.5219(2) -0.6995(3) 0.034(3) Uiso 1 1 d . . .
O7W O 0.0426(11) 0.5906(7) -0.1775(10) 0.223(13) Uiso 1 1 d . . .

loop_
_atom_site_aniso_label
_atom_site_aniso_U_11
_atom_site_aniso_U_22
_atom_site_aniso_U_33
_atom_site_aniso_U_23
_atom_site_aniso_U_13
_atom_site_aniso_U_12
Pt1 0.1077(10) 0.0580(7) 0.0631(6) -0.0012(6) 0.0190(6) -0.0145(6)
Pt2 0.0811(9) 0.0826(8) 0.0788(7) 0.0135(6) 0.0189(6) 0.0113(7)
Pt3 0.1101(11) 0.0832(9) 0.1258(10) 0.0142(8) 0.0001(8) -0.0055(8)
Pt4 0.0962(10) 0.0806(8) 0.1086(9) 0.0049(7) 0.0408(7) -0.0131(7)
Pt5 0.0643(7) 0.0723(7) 0.0635(6) 0.0005(5) 0.0041(5) -0.0153(6)
Pt6 0.0702(8) 0.0929(9) 0.0903(8) 0.0011(7) 0.0033(6) 0.0013(7)
P1 0.126(7) 0.085(6) 0.081(5) -0.018(4) 0.029(5) -0.016(5)
P2 0.102(6) 0.070(5) 0.079(5) 0.012(4) 0.018(4) -0.005(4)
P3 0.119(8) 0.120(7) 0.088(5) 0.042(5) 0.009(5) 0.006(6)
P4 0.102(7) 0.122(7) 0.122(6) 0.036(6) 0.051(5) 0.018(6)
P6 0.136(9) 0.080(6) 0.157(8) -0.005(6) 0.030(6) 0.005(6)
P7 0.150(10) 0.131(9) 0.229(12) -0.046(9) 0.104(9) -0.061(7)
P8 0.129(8) 0.122(7) 0.081(5) 0.002(5) 0.043(5) -0.016(6)
P9 0.111(7) 0.094(6) 0.064(4) 0.010(4) 0.004(4) -0.014(5)
P10 0.066(5) 0.091(6) 0.097(5) -0.001(5) 0.009(4) -0.018(4)
P11 0.089(7) 0.118(7) 0.129(7) 0.011(6) 0.022(5) 0.013(5)
P12 0.103(7) 0.096(6) 0.095(5) 0.004(5) -0.004(5) 0.007(5)
Co1 0.089(3) 0.059(2) 0.0586(19) 0.0016(17) 0.0115(18) 0.0057(19)
Co2 0.082(3) 0.069(3) 0.120(3) 0.021(2) 0.003(2) 0.008(2)
Co3 0.102(3) 0.097(3) 0.088(2) 0.008(2) 0.037(2) 0.008(2)
Co4 0.169(5) 0.123(4) 0.132(4) -0.028(3) 0.037(3) -0.002(3)
S1 0.145(9) 0.119(7) 0.178(9) -0.015(7) 0.094(7) -0.017(6)
S2 0.123(15) 0.039(8) 0.159(14) -0.021(9) 0.011(11) 0.010(9)

loop_
_geom_bond_atom_site_label_1
_geom_bond_atom_site_label_2
_geom_bond_distance
_geom_bond_site_symmetry_2
_geom_bond_publ_flag
Pt1 N36 2.100(4) . ?
Pt1 N136 2.181(4) . ?
Pt1 P1 2.258(7) . ?
Pt1 P2 2.264(6) . ?
Pt2 N76 2.061(4) . ?
Pt2 N16 2.108(4) . ?
Pt2 P4 2.246(8) . ?
Pt2 P3 2.261(7) . ?
Pt3 N66 2.119(4) . ?
Pt3 N106 2.133(4) . ?
Pt3 P5 2.248(10) . ?
Pt3 P6 2.309(9) . ?
Pt4 N116 2.009(4) . ?
Pt4 N156 2.058(4) . ?
Pt4 P7 2.246(9) . ?
Pt4 P8 2.259(8) . ?
Pt5 N96 2.126(4) . ?
Pt5 N26 2.167(4) . ?
Pt5 P9 2.262(6) . ?
Pt5 P10 2.268(7) . ?
Pt6 N56 2.086(4) . ?
Pt6 N146 2.120(4) . ?
Pt6 P12 2.277(7) . ?
Pt6 P11 2.286(8) . ?
P1 C1B 1.5914 . ?
P1 C1C 1.7248 . ?
P1 C1A 1.7814 . ?
P2 C2C 1.7443 . ?
P2 C2B 1.7853 . ?
P2 C2A 1.8833 . ?
P3 C3C 1.7220 . ?
P3 C3B 1.7251 . ?
P3 C3A 1.9787 . ?
P4 C4C 1.7520 . ?
P4 C4B 1.8345 . ?
P4 C4A 1.8481 . ?
P5 C5A 1.6921 . ?
P5 C5B 1.7277 . ?
P5 C5C 1.8298 . ?
P6 C6B 1.7734 . ?
P6 C6A 1.8404 . ?
P6 C6C 1.9107 . ?
P7 C7C 1.8253 . ?
P7 C7A 1.8340 . ?
P7 C7B 2.0241 . ?
P8 C8B 1.8199 . ?
P8 C8C 1.9055 . ?
P8 C8A 1.9505 . ?
P9 C9A 1.7859 . ?
P9 C9C 1.8756 . ?
P9 C9B 1.8873 . ?
P10 C10C 1.7712 . ?
P10 C10A 1.8386 . ?
P10 C10B 1.8546 . ?
P11 C11C 1.6505 . ?
P11 C11A 1.7850 . ?
P11 C11B 1.8206 . ?
P12 C12B 1.7620 . ?
P12 C12C 1.8316 . ?
P12 C12A 1.8346 . ?
C1 C6 1.4060 . ?
C1 C2 1.4181 . ?
C1 C11 1.5455 . ?
C2 C3 1.3684 . ?
C3 C4 1.3601 . ?
C3 C21 1.5247 . ?
C4 C5 1.4473 . ?
C5 C6 1.2793 . ?
C5 C31 1.4584 . ?
C11 C12 1.3633 . ?
C12 C13 1.4757 . ?
C13 C18 1.3334 . ?
C13 C14 1.3872 . ?
C14 C15 1.4794 . ?
C15 N16 1.3766 . ?
N16 C17 1.4163 . ?
C17 C18 1.4267 . ?
C21 C22 1.3041 . ?
C22 C23 1.6288 . ?
C23 C28 1.2764 . ?
C23 C24 1.4263 . ?
C24 C25 1.4828 . ?
C25 N26 1.2398 . ?
N26 C27 1.3033 . ?
C27 C28 1.3846 . ?
C31 C32 1.3942 . ?
C32 C33 1.5092 . ?
C33 C38 1.4113 . ?
C33 C34 1.4441 . ?
C34 C35 1.4047 . ?
C35 N36 1.2888 . ?
N36 C37 1.2390 . ?
C37 C38 1.4310 . ?
C41 C42 1.3621 . ?
C41 C46 1.3928 . ?
C41 C51 1.5322 . ?
C42 C43 1.3678 . ?
C43 C61 1.4137 . ?
C43 C44 1.4437 . ?
C44 C45 1.4845 . ?
C45 C46 1.3415 . ?
C45 C71 1.4987 . ?
C51 C52 1.3451 . ?
C52 C53 1.5573 . ?
C53 C58 1.3609 . ?
C53 C54 1.3635 . ?
C54 C55 1.4103 . ?
C55 N56 1.3388 . ?
N56 C57 1.2966 . ?
C57 C58 1.5158 . ?
C61 C62 1.4107 . ?
C62 C63 1.5702 . ?
C63 C68 1.3942 . ?
C63 C64 1.4107 . ?
C64 C65 1.3026 . ?
C65 N66 1.3961 . ?
N66 C67 1.3642 . ?
C67 C68 1.4952 . ?
C71 C72 1.2827 . ?
C72 C73 1.5620 . ?
C73 C74 1.4524 . ?
C73 C78 1.5089 . ?
C74 C75 1.4499 . ?
C75 N76 1.3215 . ?
N76 C77 1.3531 . ?
C77 C78 1.4330 . ?
C81 C86 1.2989 . ?
C81 C82 1.4037 . ?
C81 C91 1.5936 . ?
C82 C83 1.5162 . ?
C83 C84 1.4490 . ?
C83 C101 1.4968 . ?
C84 C85 1.3548 . ?
C85 C86 1.3733 . ?
C85 C111 1.4086 . ?
C91 C92 1.3474 . ?
C92 C93 1.5766 . ?
C93 C98 1.3344 . ?
C93 C94 1.3681 . ?
C94 C95 1.3522 . ?
C95 N96 1.3152 . ?
N96 C97 1.2326 . ?
C97 C98 1.5786 . ?
C101 C102 1.1106 . ?
C102 C103 1.8820 . ?
C103 C104 1.2696 . ?
C103 C108 1.5812 . ?
C104 C105 1.4384 . ?
C105 N106 1.4420 . ?
N106 C107 1.2441 . ?
C107 C108 1.4256 . ?
C111 C112 1.3889 . ?
C112 C113 1.4949 . ?
C113 C118 1.3353 . ?
C113 C114 1.4426 . ?
C114 C115 1.3259 . ?
C115 N116 1.4138 . ?
N116 C117 1.4460 . ?
C117 C118 1.5134 . ?
C121 C126 1.4257 . ?
C121 C122 1.4264 . ?
C121 C131 1.5558 . ?
C122 C123 1.3778 . ?
C123 C124 1.3811 . ?
C123 C141 1.5185 . ?
C124 C125 1.4049 . ?
C125 C126 1.4241 . ?
C125 C151 1.4874 . ?
C131 C132 1.3130 . ?
C132 C133 1.9078 . ?
C133 C134 1.3625 . ?
C133 C138 1.4531 . ?
C134 C135 1.5792 . ?
C135 N136 1.3229 . ?
N136 C137 1.3662 . ?
C137 C138 1.6539 . ?
C141 C142 1.0492 . ?
C142 C143 1.9733 . ?
C143 C148 1.1649 . ?
C143 C144 1.3229 . ?
C144 C145 1.5305 . ?
C145 N146 1.3205 . ?
N146 C147 1.3981 . ?
C147 C148 1.4482 . ?
C151 C152 1.2890 . ?
C152 C153 1.5470 . ?
C153 C154 1.3695 . ?
C153 C158 1.3816 . ?
C154 C155 1.4924 . ?
C155 N156 1.3164 . ?
N156 C157 1.4380 . ?
C157 C158 1.4889 . ?
Co1 C001 2.0119 . ?
Co1 C002 2.0380 . ?
Co1 C003 2.0436 . ?
Co1 B18 2.0470 . ?
Co1 B16 2.1024 . ?
Co1 B8 2.1059 . ?
Co1 B6 2.1153 . ?
Co1 B17 2.1187 . ?
Co1 B7 2.1581 . ?
Co1 C004 2.2214 . ?
B0 B1 1.5602 . ?
B0 B2 1.7574 . ?
B0 B5 1.8363 . ?
B0 B3 1.8680 . ?
B0 B4 1.8777 . ?
B1 B2 1.6529 . ?
B1 C002 1.6759 . ?
B1 B5 1.7229 . ?
B1 C001 1.7420 . ?
B2 C001 1.7712 . ?
B2 B3 1.8453 . ?
B2 B8 1.8581 . ?
B3 B8 1.7838 . ?
B3 B7 1.8293 . ?
B3 B4 1.8398 . ?
B4 B7 1.6409 . ?
B4 B6 1.6997 . ?
B4 B5 1.9546 . ?
B5 C002 1.6782 . ?
B5 B6 1.8656 . ?
B6 B7 1.7324 . ?
B6 C002 1.8195 . ?
B7 B8 1.9293 . ?
B8 C001 1.7720 . ?
B10 B15 1.7220 . ?
B10 B11 1.7328 . ?
B10 B12 1.7479 . ?
B10 B14 1.7620 . ?
B10 B13 2.0394 . ?
B11 B12 1.6999 . ?
B11 B17 1.8292 . ?
B11 B15 1.8727 . ?
B11 B16 1.9734 . ?
B12 B13 1.8060 . ?
B12 B17 1.8251 . ?
B12 B18 1.9099 . ?
B13 B18 1.6261 . ?
B13 C003 1.7358 . ?
B13 B14 1.8961 . ?
B14 C004 1.7587 . ?
B14 B15 1.7817 . ?
B14 C003 1.7882 . ?
B15 B16 1.8570 . ?
B15 C004 1.8733 . ?
B16 B17 1.8260 . ?
B16 C004 1.8771 . ?
B17 B18 1.7875 . ?
B18 C003 1.6185 . ?
C001 C002 1.5989 . ?
C003 C004 1.9820 . ?
Co2 C007 2.0295 . ?
Co2 B36 2.0622 . ?
Co2 B27 2.0705 . ?
Co2 C006 2.1270 . ?
Co2 B38 2.1297 . ?
Co2 B28 2.1472 . ?
Co2 C008 2.1519 . ?
Co2 B37 2.1603 . ?
Co2 B26 2.1810 . ?
Co2 C005 2.1819 . ?
B20 B23 1.4765 . ?
B20 B25 1.7692 . ?
B20 B24 1.8285 . ?
B20 B22 1.8744 . ?
B20 B21 2.0308 . ?
B21 B28 1.5552 . ?
B21 B22 1.6407 . ?
B21 B25 1.7046 . ?
B21 B27 1.9502 . ?
B22 C006 1.7278 . ?
B22 B23 1.7994 . ?
B22 B28 1.9439 . ?
B23 C005 1.7510 . ?
B23 B24 1.8556 . ?
B23 C006 1.8769 . ?
B24 B25 1.5875 . ?
B24 B26 1.6784 . ?
B24 C005 1.8692 . ?
B25 B26 1.9739 . ?
B25 B27 2.0046 . ?
B26 B27 1.8182 . ?
B26 C005 1.9748 . ?
B27 B28 1.5992 . ?
B28 C006 1.7318 . ?
B30 B34 1.5765 . ?
B30 B35 1.7134 . ?
B30 B31 1.7530 . ?
B30 B33 1.7620 . ?
B30 B32 1.8997 . ?
B31 B35 1.4810 . ?
B31 B38 1.5866 . ?
B31 B37 1.8745 . ?
B31 B32 1.9088 . ?
B32 B36 1.7357 . ?
B32 B33 1.7440 . ?
B32 B37 1.8153 . ?
B33 B34 1.6566 . ?
B33 C008 1.7719 . ?
B33 B36 1.8020 . ?
B34 B35 1.6795 . ?
B34 C007 1.7602 . ?
B34 C008 1.8332 . ?
B35 B38 1.5530 . ?
B35 C007 1.6231 . ?
B36 B37 1.7643 . ?
B36 C008 1.8567 . ?
B37 B38 1.8087 . ?
B38 C007 1.5893 . ?
C005 C006 1.7102 . ?
C007 C008 1.7323 . ?
Co3 B57 2.0322 . ?
Co3 B58 2.0541 . ?
Co3 B56 2.0610 . ?
Co3 B47 2.0824 . ?
Co3 B46 2.1226 . ?
Co3 C010 2.1575 . ?
Co3 C012 2.1659 . ?
Co3 C011 2.2190 . ?
Co3 B48 2.2647 . ?
Co3 C009 2.3104 . ?
B40 B43 1.6261 . ?
B40 B41 1.7093 . ?
B40 B45 1.7128 . ?
B40 B42 1.7172 . ?
B40 B44 1.7716 . ?
B41 B45 1.6369 . ?
B41 B42 1.9982 . ?
B41 B46 2.0479 . ?
B41 B47 2.0950 . ?
B42 B43 1.5058 . ?
B42 B48 1.6758 . ?
B42 B47 1.8823 . ?
B43 B44 1.4595 . ?
B43 C009 1.6414 . ?
B43 B48 1.7610 . ?
B44 C009 1.3482 . ?
B44 B45 2.0712 . ?
B44 C010 2.0893 . ?
B45 B46 2.0525 . ?
B46 B47 2.0214 . ?
B46 C010 2.0511 . ?
B47 B48 1.7289 . ?
B48 C009 1.8089 . ?
B50 B54 1.5819 . ?
B50 B53 1.6273 . ?
B50 B51 1.6284 . ?
B50 B52 1.7475 . ?
B50 B55 1.8208 . ?
B51 B55 1.6877 . ?
B51 B52 1.7215 . ?
B51 B58 1.7841 . ?
B51 C012 1.8446 . ?
B52 B53 1.6558 . ?
B52 C012 1.6593 . ?
B52 C011 1.7396 . ?
B53 B54 1.6301 . ?
B53 C011 1.6362 . ?
B53 B56 1.7133 . ?
B54 B56 1.5965 . ?
B54 B57 1.9000 . ?
B54 B55 1.9391 . ?
B55 B58 1.7279 . ?
B55 B57 1.9225 . ?
B56 B57 1.6786 . ?
B56 C011 1.7640 . ?
B57 B58 1.8507 . ?
B58 C012 1.8147 . ?
C009 C010 1.8789 . ?
C011 C012 1.6456 . ?
Co4 B78 1.9742 . ?
Co4 C014 1.9788 . ?
Co4 B68 1.9818 . ?
Co4 B67 2.0318 . ?
Co4 B77 2.0379 . ?
Co4 B66 2.0823 . ?
Co4 C016 2.0912 . ?
Co4 C013 2.1064 . ?
Co4 B76 2.1215 . ?
Co4 C015 2.1423 . ?
B60 B64 1.4767 . ?
B60 B65 1.5394 . ?
B60 B62 1.6166 . ?
B60 B63 1.6960 . ?
B60 B61 1.9903 . ?
B61 C015 1.6865 . ?
B61 B65 1.6885 . ?
B61 B62 1.9123 . ?
B61 C016 1.9473 . ?
B62 B63 1.6874 . ?
B62 B66 1.8481 . ?
B62 C016 1.9234 . ?
B63 B64 1.4103 . ?
B63 B67 1.6780 . ?
B63 B66 1.7912 . ?
B64 B67 1.7146 . ?
B64 B65 1.7625 . ?
B64 B68 1.7755 . ?
B65 B68 1.7791 . ?
B65 C015 1.8007 . ?
B66 B67 1.5630 . ?
B66 C016 1.8170 . ?
B67 B68 1.4517 . ?
B68 C015 1.8011 . ?
B70 B74 1.5148 . ?
B70 B75 1.6757 . ?
B70 B72 1.7440 . ?
B70 B71 1.7992 . ?
B70 B73 1.8698 . ?
B71 B72 1.6819 . ?
B71 B77 1.7561 . ?
B71 B75 1.7982 . ?
B71 B78 1.8625 . ?
B72 B73 1.6965 . ?
B72 B76 1.7704 . ?
B72 B77 1.7719 . ?
B73 B76 1.7206 . ?
B73 C013 1.8696 . ?
B73 B74 1.9539 . ?
B74 B75 1.7059 . ?
B74 C014 1.7447 . ?
B74 C013 1.9257 . ?
B75 B78 1.6047 . ?
B75 C014 1.7047 . ?
B76 B77 1.7730 . ?
B76 C013 1.7805 . ?
B77 B78 1.7091 . ?
B78 C014 1.5504 . ?
C013 C014 1.8780 . ?
C015 C016 1.7328 . ?
S1 O1B 1.4161 . ?
S1 O1C 1.4974 . ?
S1 O1A 1.5088 . ?
S1 C1S 1.6783 . ?
C1S F1C 1.1657 . ?
C1S F1B 1.3380 . ?
C1S F1A 1.4889 . ?
S2 O2B 1.4069 . ?
S2 O2A 1.5479 . ?
S2 O2C 1.5692 . ?
S2 C2S 2.2509 . ?
C2S F2A 1.3200 . ?
C2S F2B 1.3200 . ?
C2S F2C 1.3200 . ?
